data_7209755
loop_
_publ_author_name
'Tilborg, Ana\"elle'
'Springuel, G\'eraldine'
'Norberg, Bernadette'
'Wouters, Johan'
'Leyssens, Tom'

_publ_section_title
;
 On the influence of using a zwitterionic coformer for cocrystallization:
 structural focus on naproxen--proline cocrystals
;
_journal_issue 17
_journal_name_full CrystEngComm
_journal_page_first 3341
_journal_paper_doi 10.1039/c3ce40084k
_journal_volume 15
_journal_year 2013
_chemical_formula_moiety 'C14 H14 O3, C5 H9 N O2, H2 O'
_chemical_formula_sum 'C19 H25 N O6'
_chemical_formula_weight 363.40
_chemical_name_common
;
DL-Prolinium cocrystal of RS-Naproxen
;
_chemical_name_systematic
;
Pyrrolidinium-2-carboxylate-2-(6-methoxynaphthalen-2-yl)propanoic acid
hydrate(1:1:1)
;
_space_group_IT_number 61
_symmetry_cell_setting orthorhombic
_symmetry_space_group_name_Hall '-P 2ac 2ab'
_symmetry_space_group_name_H-M 'P b c a'
_atom_sites_solution_hydrogens geom
_atom_sites_solution_primary direct
_atom_sites_solution_secondary difmap
_audit_creation_method SHELXL-97
_audit_update_record
;
2012-12-06 # Formatted by publCIF
;
_cell_angle_alpha 90.00
_cell_angle_beta 90.00
_cell_angle_gamma 90.00
_cell_formula_units_Z 8
_cell_length_a 6.1054(2)
_cell_length_b 12.4750(5)
_cell_length_c 49.1664(13)
_cell_measurement_reflns_used 2695
_cell_measurement_temperature 293(2)
_cell_measurement_theta_max 67.4044
_cell_measurement_theta_min 2.6938
_cell_volume 3744.8(2)
_computing_cell_refinement
;
CrysAlisPro, Agilent Technologies,
Version 1.171.35.21 (release 20-01-2012 CrysAlis171 .NET)
(compiled Jan 23 2012,18:06:46)
;
_computing_data_collection
;
CrysAlisPro, Agilent Technologies,
Version 1.171.35.21 (release 20-01-2012 CrysAlis171 .NET)
(compiled Jan 23 2012,18:06:46)
;
_computing_data_reduction
;
CrysAlisPro, Agilent Technologies,
Version 1.171.35.21 (release 20-01-2012 CrysAlis171 .NET)
(compiled Jan 23 2012,18:06:46)
;
_computing_structure_refinement 'SHELXL-97 (Sheldrick, 1997)'
_computing_structure_solution Sir2011
_diffrn_ambient_temperature 293(2)
_diffrn_detector_area_resol_mean 10.3712
_diffrn_measured_fraction_theta_full 0.998
_diffrn_measured_fraction_theta_max 0.998
_diffrn_measurement_device_type 'Xcalibur, Ruby, Gemini ultra'
_diffrn_measurement_method '\w scans'
_diffrn_radiation_monochromator mirror
_diffrn_radiation_source 'fine-focus sealed tube'
_diffrn_radiation_type CuK\a
_diffrn_radiation_wavelength 1.54184
_diffrn_reflns_av_R_equivalents 0.0307
_diffrn_reflns_av_sigmaI/netI 0.0309
_diffrn_reflns_limit_h_max 7
_diffrn_reflns_limit_h_min -6
_diffrn_reflns_limit_k_max 14
_diffrn_reflns_limit_k_min -14
_diffrn_reflns_limit_l_max 58
_diffrn_reflns_limit_l_min -54
_diffrn_reflns_number 10064
_diffrn_reflns_theta_full 66.58
_diffrn_reflns_theta_max 66.58
_diffrn_reflns_theta_min 3.60
_exptl_absorpt_coefficient_mu 0.795
_exptl_absorpt_correction_T_max 0.9765
_exptl_absorpt_correction_T_min 0.7416
_exptl_absorpt_correction_type multi-scan
_exptl_absorpt_process_details
;
CrysAlisPro, Agilent Technologies,
Version 1.171.35.21 (release 20-01-2012 CrysAlis171 .NET)
(compiled Jan 23 2012,18:06:46)
Empirical absorption correction using spherical harmonics,
implemented in SCALE3 ABSPACK scaling algorithm.
;
_exptl_crystal_colour colorless
_exptl_crystal_density_diffrn 1.289
_exptl_crystal_density_method 'not measured'
_exptl_crystal_description needle
_exptl_crystal_F_000 1552
_exptl_crystal_size_max 0.40
_exptl_crystal_size_mid 0.05
_exptl_crystal_size_min 0.03
_refine_diff_density_max 0.420
_refine_diff_density_min -0.233
_refine_diff_density_rms 0.039
_refine_ls_extinction_method none
_refine_ls_goodness_of_fit_ref 1.026
_refine_ls_hydrogen_treatment mixed
_refine_ls_matrix_type full
_refine_ls_number_parameters 247
_refine_ls_number_reflns 3307
_refine_ls_number_restraints 4
_refine_ls_restrained_S_all 1.027
_refine_ls_R_factor_all 0.0717
_refine_ls_R_factor_gt 0.0524
_refine_ls_shift/su_max 0.001
_refine_ls_shift/su_mean 0.000
_refine_ls_structure_factor_coef Fsqd
_refine_ls_weighting_details 'calc w=1/[\s^2^(Fo^2^)+(0.0795P)^2^+0.9701P] where P=(Fo^2^+2Fc^2^)/3'
_refine_ls_weighting_scheme calc
_refine_ls_wR_factor_gt 0.1415
_refine_ls_wR_factor_ref 0.1566
_reflns_number_gt 2495
_reflns_number_total 3307
_reflns_threshold_expression >2sigma(I)
_cod_data_source_file c3ce40084k.txt
_cod_data_source_block shelxl
_cod_database_code 7209755

loop_
_symmetry_equiv_pos_as_xyz
'x, y, z'
'-x+1/2, -y, z+1/2'
'x+1/2, -y+1/2, -z'
'-x, y+1/2, -z+1/2'
'-x, -y, -z'
'x-1/2, y, -z-1/2'
'-x-1/2, y-1/2, z'
'x, -y-1/2, z-1/2'

loop_
_atom_site_label
_atom_site_type_symbol
_atom_site_fract_x
_atom_site_fract_y
_atom_site_fract_z
_atom_site_U_iso_or_equiv
_atom_site_adp_type
_atom_site_occupancy
_atom_site_symmetry_multiplicity
_atom_site_calc_flag
_atom_site_refinement_flags
C1 C 0.4567(3) 0.13956(15) 0.71657(4) 0.0442(4) Uani 1 1 d .
C2 C 0.5976(4) 0.21574(16) 0.70031(4) 0.0474(5) Uani 1 1 d .
H2 H 0.5013 0.2628 0.6898 0.057 Uiso 1 1 calc R
C3 C 0.7636(5) 0.1661(2) 0.68107(5) 0.0704(7) Uani 1 1 d .
H3A H 0.8311 0.1032 0.6891 0.084 Uiso 1 1 calc R
H3B H 0.6956 0.1460 0.6640 0.084 Uiso 1 1 calc R
C4 C 0.9293(5) 0.2543(3) 0.67699(6) 0.0784(8) Uani 1 1 d .
H4A H 1.0707 0.2248 0.6720 0.094 Uiso 1 1 calc R
H4B H 0.8819 0.3030 0.6628 0.094 Uiso 1 1 calc R
C11 C 1.2263(5) -0.05251(18) 0.64743(5) 0.0607(6) Uani 1 1 d .
C12 C 1.2272(5) -0.08773(19) 0.61768(5) 0.0659(6) Uani 1 1 d .
H12 H 1.3796 -0.0980 0.6120 0.079 Uiso 1 1 calc R
C13 C 1.1077(6) -0.1911(2) 0.61385(7) 0.0923(10) Uani 1 1 d .
H13A H 1.1748 -0.2457 0.6248 0.139 Uiso 1 1 calc R
H13B H 1.1139 -0.2117 0.5951 0.139 Uiso 1 1 calc R
H13C H 0.9576 -0.1823 0.6192 0.139 Uiso 1 1 calc R
C14 C 1.1287(4) 0.00253(19) 0.60077(4) 0.0615(6) Uani 1 1 d .
C15 C 1.2350(4) 0.04217(19) 0.57855(4) 0.0608(6) Uani 1 1 d .
H15 H 1.3666 0.0111 0.5732 0.073 Uiso 1 1 calc R
C16 C 1.1508(4) 0.12926(19) 0.56332(4) 0.0558(5) Uani 1 1 d .
C17 C 0.9510(4) 0.1770(2) 0.57111(4) 0.0578(6) Uani 1 1 d .
C5 C 0.9424(5) 0.3109(2) 0.70363(5) 0.0729(7) Uani 1 1 d .
H5A H 0.9538 0.3877 0.7009 0.087 Uiso 1 1 calc R
H5B H 1.0693 0.2868 0.7138 0.087 Uiso 1 1 calc R
C18 C 0.8380(5) 0.1310(2) 0.59345(5) 0.0734(7) Uani 1 1 d .
H18 H 0.7024 0.1584 0.5986 0.088 Uiso 1 1 calc R
C19 C 0.9258(5) 0.0472(2) 0.60752(5) 0.0725(7) Uani 1 1 d .
H19 H 0.8482 0.0189 0.6221 0.087 Uiso 1 1 calc R
C20 C 1.2642(5) 0.1731(2) 0.54088(5) 0.0681(7) Uani 1 1 d .
H20 H 1.3939 0.1413 0.5351 0.082 Uiso 1 1 calc R
C21 C 1.1877(5) 0.2604(2) 0.52768(5) 0.0691(7) Uani 1 1 d .
H21 H 1.2654 0.2882 0.5130 0.083 Uiso 1 1 calc R
C22 C 0.9905(4) 0.3100(2) 0.53598(5) 0.0612(6) Uani 1 1 d .
C23 C 0.8734(4) 0.2685(2) 0.55690(5) 0.0629(6) Uani 1 1 d .
H23 H 0.7417 0.3001 0.5620 0.076 Uiso 1 1 calc R
C24 C 0.7376(6) 0.4513(2) 0.52770(7) 0.0881(9) Uani 1 1 d .
H24A H 0.7194 0.5127 0.5162 0.132 Uiso 1 1 calc R
H24B H 0.7399 0.4739 0.5464 0.132 Uiso 1 1 calc R
H24C H 0.6182 0.4025 0.5249 0.132 Uiso 1 1 calc R
N1 N 0.7356(3) 0.28386(13) 0.71857(3) 0.0479(4) Uani 1 1 d .
H1A H 0.7671 0.2481 0.7340 0.057 Uiso 1 1 calc R
H1B H 0.6632 0.3442 0.7230 0.057 Uiso 1 1 calc R
O1 O 0.4462(2) 0.15167(12) 0.74149(3) 0.0531(4) Uani 1 1 d .
O2 O 0.3569(3) 0.06845(13) 0.70335(3) 0.0649(5) Uani 1 1 d .
O5 O 1.3732(4) 0.01983(17) 0.65248(4) 0.0833(6) Uani 1 1 d D
O6 O 1.1038(4) -0.08708(16) 0.66441(4) 0.0859(6) Uani 1 1 d .
O7 O 0.9379(3) 0.39940(15) 0.52129(4) 0.0751(5) Uani 1 1 d .
O8 O 0.4675(4) 0.45261(15) 0.73241(5) 0.0806(6) Uani 1 1 d D
H5C H 1.362(7) 0.032(3) 0.6696(4) 0.128(14) Uiso 1 1 d D
H8A H 0.533(5) 0.503(2) 0.7405(6) 0.112(13) Uiso 1 1 d D
H8B H 0.389(5) 0.482(3) 0.7201(6) 0.115(13) Uiso 1 1 d D

loop_
_atom_site_aniso_label
_atom_site_aniso_U_11
_atom_site_aniso_U_22
_atom_site_aniso_U_33
_atom_site_aniso_U_23
_atom_site_aniso_U_13
_atom_site_aniso_U_12
C1 0.0441(10) 0.0409(10) 0.0476(10) -0.0001(8) -0.0006(9) 0.0030(9)
C2 0.0518(11) 0.0449(10) 0.0456(10) 0.0025(9) -0.0021(9) -0.0011(9)
C3 0.0738(15) 0.0747(15) 0.0628(13) -0.0161(12) 0.0204(13) -0.0147(14)
C4 0.0704(16) 0.094(2) 0.0709(15) -0.0025(15) 0.0199(13) -0.0181(16)
C11 0.0793(15) 0.0470(11) 0.0558(12) 0.0049(10) -0.0074(12) -0.0034(12)
C12 0.0804(16) 0.0554(12) 0.0618(12) -0.0065(11) -0.0066(12) 0.0047(13)
C13 0.116(2) 0.0673(17) 0.094(2) -0.0210(16) -0.021(2) 0.0027(17)
C14 0.0758(15) 0.0588(13) 0.0498(11) -0.0102(10) -0.0022(11) 0.0037(12)
C15 0.0652(13) 0.0625(13) 0.0547(11) -0.0113(11) -0.0004(11) 0.0058(12)
C16 0.0603(13) 0.0604(12) 0.0466(10) -0.0090(10) -0.0012(10) 0.0017(11)
C17 0.0601(13) 0.0631(13) 0.0502(11) -0.0053(10) 0.0010(10) -0.0017(12)
C5 0.0679(15) 0.0766(17) 0.0741(15) -0.0039(13) 0.0156(13) -0.0229(14)
C18 0.0699(15) 0.0834(17) 0.0671(14) 0.0011(14) 0.0151(13) 0.0121(15)
C19 0.0864(18) 0.0741(16) 0.0571(13) 0.0072(12) 0.0123(13) -0.0010(15)
C20 0.0651(14) 0.0796(16) 0.0596(12) -0.0024(13) 0.0094(12) 0.0061(14)
C21 0.0730(16) 0.0784(16) 0.0558(12) 0.0055(12) 0.0068(12) -0.0036(14)
C22 0.0702(15) 0.0607(13) 0.0527(11) -0.0021(11) -0.0082(11) -0.0029(12)
C23 0.0607(13) 0.0697(14) 0.0583(12) -0.0023(11) 0.0017(11) 0.0068(12)
C24 0.090(2) 0.0785(18) 0.0954(19) 0.0085(16) -0.0160(18) 0.0154(17)
N1 0.0537(9) 0.0395(8) 0.0505(8) 0.0004(7) 0.0026(8) -0.0033(8)
O1 0.0551(8) 0.0570(8) 0.0472(7) 0.0007(6) 0.0054(6) -0.0046(7)
O2 0.0771(11) 0.0601(9) 0.0575(8) -0.0071(7) 0.0039(8) -0.0242(9)
O5 0.1108(15) 0.0810(12) 0.0581(10) -0.0061(9) 0.0012(10) -0.0360(12)
O6 0.1117(15) 0.0786(12) 0.0674(10) 0.0022(10) 0.0037(11) -0.0315(12)
O7 0.0855(12) 0.0731(11) 0.0666(10) 0.0106(9) -0.0057(9) 0.0039(10)
O8 0.0918(14) 0.0581(10) 0.0919(13) -0.0220(10) -0.0298(12) 0.0237(10)

loop_
_atom_type_symbol
_atom_type_description
_atom_type_scat_dispersion_real
_atom_type_scat_dispersion_imag
_atom_type_scat_source
C C 0.0181 0.0091 'International Tables Vol C Tables 4.2.6.8 and 6.1.1.4'
H H 0.0000 0.0000 'International Tables Vol C Tables 4.2.6.8 and 6.1.1.4'
N N 0.0311 0.0180 'International Tables Vol C Tables 4.2.6.8 and 6.1.1.4'
O O 0.0492 0.0322 'International Tables Vol C Tables 4.2.6.8 and 6.1.1.4'

loop_
_geom_angle_atom_site_label_1
_geom_angle_atom_site_label_2
_geom_angle_atom_site_label_3
_geom_angle
O1 C1 O2 125.0(2)
O1 C1 C2 118.49(18)
O2 C1 C2 116.50(18)
N1 C2 C1 111.13(16)
N1 C2 C3 103.30(18)
C1 C2 C3 116.93(18)
N1 C2 H2 108.4
C1 C2 H2 108.4
C3 C2 H2 108.4
C4 C3 C2 103.4(2)
C4 C3 H3A 111.1
C2 C3 H3A 111.1
C4 C3 H3B 111.1
C2 C3 H3B 111.1
H3A C3 H3B 109.0
C5 C4 C3 105.4(2)
C5 C4 H4A 110.7
C3 C4 H4A 110.7
C5 C4 H4B 110.7
C3 C4 H4B 110.7
H4A C4 H4B 108.8
O6 C11 O5 123.2(2)
O6 C11 C12 124.4(2)
O5 C11 C12 112.4(2)
C13 C12 C14 112.1(2)
C13 C12 C11 111.6(2)
C14 C12 C11 107.97(19)
C13 C12 H12 108.4
C14 C12 H12 108.4
C11 C12 H12 108.4
C12 C13 H13A 109.5
C12 C13 H13B 109.5
H13A C13 H13B 109.5
C12 C13 H13C 109.5
H13A C13 H13C 109.5
H13B C13 H13C 109.5
C15 C14 C19 117.8(2)
C15 C14 C12 121.2(2)
C19 C14 C12 121.0(2)
C14 C15 C16 121.9(2)
C14 C15 H15 119.0
C16 C15 H15 119.0
C17 C16 C20 118.2(2)
C17 C16 C15 119.6(2)
C20 C16 C15 122.1(2)
C16 C17 C18 117.4(2)
C16 C17 C23 119.6(2)
C18 C17 C23 122.9(2)
C4 C5 N1 106.2(2)
C4 C5 H5A 110.5
N1 C5 H5A 110.5
C4 C5 H5B 110.5
N1 C5 H5B 110.5
H5A C5 H5B 108.7
C19 C18 C17 120.7(3)
C19 C18 H18 119.6
C17 C18 H18 119.6
C18 C19 C14 122.3(2)
C18 C19 H19 118.9
C14 C19 H19 118.9
C21 C20 C16 121.2(2)
C21 C20 H20 119.4
C16 C20 H20 119.4
C20 C21 C22 120.6(2)
C20 C21 H21 119.7
C22 C21 H21 119.7
C23 C22 O7 126.1(2)
C23 C22 C21 120.1(2)
O7 C22 C21 113.9(2)
C22 C23 C17 120.3(2)
C22 C23 H23 119.9
C17 C23 H23 119.9
O7 C24 H24A 109.5
O7 C24 H24B 109.5
H24A C24 H24B 109.5
O7 C24 H24C 109.5
H24A C24 H24C 109.5
H24B C24 H24C 109.5
C2 N1 C5 107.93(17)
C2 N1 H1A 110.1
C5 N1 H1A 110.1
C2 N1 H1B 110.1
C5 N1 H1B 110.1
H1A N1 H1B 108.4
C11 O5 H5C 105(3)
C22 O7 C24 117.2(2)
H8A O8 H8B 107(2)

loop_
_geom_bond_atom_site_label_1
_geom_bond_atom_site_label_2
_geom_bond_distance
C1 O1 1.236(2)
C1 O2 1.257(3)
C1 C2 1.511(3)
C2 N1 1.496(3)
C2 C3 1.519(3)
C2 H2 0.9800
C3 C4 1.509(4)
C3 H3A 0.9700
C3 H3B 0.9700
C4 C5 1.490(4)
C4 H4A 0.9700
C4 H4B 0.9700
C11 O6 1.201(3)
C11 O5 1.296(3)
C11 C12 1.527(3)
C12 C13 1.493(4)
C12 C14 1.523(4)
C12 H12 0.9800
C13 H13A 0.9600
C13 H13B 0.9600
C13 H13C 0.9600
C14 C15 1.364(3)
C14 C19 1.398(4)
C15 C16 1.416(3)
C15 H15 0.9300
C16 C17 1.410(3)
C16 C20 1.413(3)
C17 C18 1.418(4)
C17 C23 1.420(4)
C5 N1 1.499(3)
C5 H5A 0.9700
C5 H5B 0.9700
C18 C19 1.363(4)
C18 H18 0.9300
C19 H19 0.9300
C20 C21 1.351(4)
C20 H20 0.9300
C21 C22 1.414(4)
C21 H21 0.9300
C22 C23 1.356(4)
C22 O7 1.367(3)
C23 H23 0.9300
C24 O7 1.419(4)
C24 H24A 0.9600
C24 H24B 0.9600
C24 H24C 0.9600
N1 H1A 0.9000
N1 H1B 0.9000
O5 H5C 0.856(19)
O8 H8A 0.845(18)
O8 H8B 0.852(17)

loop_
_geom_torsion_atom_site_label_1
_geom_torsion_atom_site_label_2
_geom_torsion_atom_site_label_3
_geom_torsion_atom_site_label_4
_geom_torsion
O1 C1 C2 N1 10.1(3)
O2 C1 C2 N1 -170.42(18)
O1 C1 C2 C3 128.3(2)
O2 C1 C2 C3 -52.2(3)
N1 C2 C3 C4 -36.0(2)
C1 C2 C3 C4 -158.4(2)
C2 C3 C4 C5 35.2(3)
O6 C11 C12 C13 -17.0(4)
O5 C11 C12 C13 163.2(3)
O6 C11 C12 C14 106.6(3)
O5 C11 C12 C14 -73.2(3)
C13 C12 C14 C15 -108.4(3)
C11 C12 C14 C15 128.4(3)
C13 C12 C14 C19 71.5(3)
C11 C12 C14 C19 -51.8(3)
C19 C14 C15 C16 3.1(4)
C12 C14 C15 C16 -177.1(2)
C14 C15 C16 C17 -0.2(3)
C14 C15 C16 C20 177.6(2)
C20 C16 C17 C18 179.2(2)
C15 C16 C17 C18 -2.9(3)
C20 C16 C17 C23 -1.8(3)
C15 C16 C17 C23 176.1(2)
C3 C4 C5 N1 -20.4(3)
C16 C17 C18 C19 3.1(4)
C23 C17 C18 C19 -175.8(3)
C17 C18 C19 C14 -0.1(4)
C15 C14 C19 C18 -3.0(4)
C12 C14 C19 C18 177.2(2)
C17 C16 C20 C21 2.0(4)
C15 C16 C20 C21 -175.8(2)
C16 C20 C21 C22 -0.3(4)
C20 C21 C22 C23 -1.7(4)
C20 C21 C22 O7 177.9(2)
O7 C22 C23 C17 -177.7(2)
C21 C22 C23 C17 1.8(4)
C16 C17 C23 C22 0.0(4)
C18 C17 C23 C22 178.8(2)
C1 C2 N1 C5 150.11(19)
C3 C2 N1 C5 23.9(2)
C4 C5 N1 C2 -2.4(3)
C23 C22 O7 C24 -2.9(4)
C21 C22 O7 C24 177.6(2)
